data_1535403
loop_
_publ_author_name
'Hoch, C.'
'Wendorff, M.'
'Roehr, C.'

_publ_section_title
;
 Neue binaere Stannide A52 Sn82 (A= K, Cs) mit Sn44- Zintl- und Sn94-
 Cluster-Anionen
;
_journal_name_full 'Zeitschrift fuer Anorganische und Allgemeine Chemie'
_journal_page_first 2391
_journal_page_last 2397
_journal_volume 629
_journal_year 2003
_chemical_formula_sum 'K51 Sn82'
_space_group_IT_number 14
_symmetry_space_group_name_Hall '-P 2ybc'
_symmetry_space_group_name_H-M 'P 1 21/c 1'
_cell_angle_alpha 90
_cell_angle_beta 98.923
_cell_angle_gamma 90
_cell_formula_units_Z 4
_cell_length_a 25.618
_cell_length_b 14.792
_cell_length_c 55.653
_cell_volume 20834.000
_citation_journal_id_ASTM ZAACAB
_cod_data_source_file Hoch_ZAACAB_2003_1245.cif
_cod_data_source_block K51Sn82
_cod_original_cell_volume 20834
_cod_database_code 1535403

loop_
_symmetry_equiv_pos_as_xyz
x,y,z
-x,y+1/2,-z+1/2
-x,-y,-z
x,-y-1/2,z-1/2

loop_
_atom_site_label
_atom_site_type_symbol
_atom_site_fract_x
_atom_site_fract_y
_atom_site_fract_z
_atom_site_occupancy
_atom_site_U_iso_or_equiv
K52 K -0.003 0.352 0.4485 1 0.0
K38 K 0.6045 0.3715 0.2205 1 0.0
Sn11 Sn 0.1091 0.0057 0.14863 1 0.0
K37 K 0.6368 0.194 0.1461 1 0.0
Sn61 Sn 0.371 0.3578 0.01792 1 0.0
Sn18 Sn 0.3396 0.2886 0.11699 1 0.0
Sn81 Sn 0.6041 0.0587 0.091 0.5 0.0
Sn43 Sn 0.1316 0.506 0.26681 1 0.0
Sn25 Sn 0.3079 0.0585 0.24507 1 0.0
Sn27 Sn 0.2612 -0.0129 0.28385 1 0.0
K23 K 0.2147 0.227 0.2773 1 0.0
Sn60 Sn 0.2315 0.5652 -4e-05 1 0.0
K46 K 0.5427 0.273 0.3587 1 0.0
Sn1 Sn 0.243 0.7792 0.16497 1 0.0
K36 K 0.1975 0.34 0.0782 1 0.0
Sn56 Sn 0.2775 0.5236 -0.04545 1 0.0
K48 K 0.3549 0.342 0.4751 1 0.0
K44 K 0.0738 0.672 0.3114 0.5 0.0
Sn77 Sn 0.5652 0.0272 0.0359 1 0.0
K26 K 0.5019 0.128 0.4234 1 0.0
K25 K 0.5262 0.115 0.3038 1 0.0
Sn58 Sn 0.3839 0.4542 -0.02684 1 0.0
K35 K 0.3813 0.0574 0.1316 1 0.0
Sn84 Sn 0.4867 -0.1238 0.0931 1 0.0
Sn67 Sn 0.606 -0.0372 0.26561 1 0.0
Sn57 Sn 0.2692 0.3727 -0.0132 1 0.0
Sn53 Sn 0.0405 0.3489 0.04775 1 0.0
Sn30 Sn 0.1746 0.1299 0.0357 1 0.0
Sn47 Sn -0.0635 0.5907 0.072 1 0.0
Sn4 Sn 0.258 0.7169 0.11593 1 0.0
Sn42 Sn 0.0865 0.4261 0.18385 1 0.0
Sn2 Sn 0.3275 0.8485 0.1413 1 0.0
K27 K 0.1394 0.243 0.1495 1 0.0
Sn48 Sn 0.0031 0.5251 0.11365 1 0.0
K5 K 0.1477 0.846 0.2009 1 0.0
K31 K 0.6249 0.361 0.2936 1 0.0
Sn8 Sn 0.557 0.4652 0.16516 1 0.0
K2 K 0.2447 0.0302 0.1794 1 0.0
Sn36 Sn 0.1817 -0.0263 -0.0383 1 0.0
K40 K 0.4151 0.1781 0.2236 1 0.0
Sn12 Sn 0.0194 -0.046 0.11324 1 0.0
K1 K 0.2445 0.446 0.3146 1 0.0
K47 K 0.5164 0.295 0.0059 1 0.0
K7 K 0.1572 0.062 0.3241 1 0.0
K22 K 0.0324 0.835 0.3509 1 0.0
K20 K 0.6306 0.307 0.0729 1 0.0
Sn33 Sn 0.1382 0.1382 -0.01912 1 0.0
K14 K 0.0516 0.653 0.417 1 0.0
Sn78 Sn 0.516 0.1626 0.0675 1 0.0
Sn65 Sn 0.2823 0.4325 0.0359 1 0.0
Sn9 Sn 0.019 -0.0747 0.16609 1 0.0
Sn19 Sn 0.2543 0.1703 0.12224 1 0.0
K34 K 0.075 0.794 0.4993 0.5 0.0
Sn59 Sn 0.3414 0.6436 -0.01372 1 0.0
Sn46 Sn 0.1319 0.3623 0.2305 1 0.0
Sn69 Sn 0.5953 -0.0505 0.1828 1 0.0
K30 K 0.2696 0.292 0.2133 1 0.0
Sn26 Sn 0.2609 -0.1171 0.24091 1 0.0
K6 K 0.2536 0.547 0.4043 1 0.0
K24 K 0.442 0.366 0.0786 1 0.0
Sn13 Sn 0.2655 0.2181 0.342 1 0.0
K16 K 0.48 0.2592 0.1459 1 0.0
Sn17 Sn 0.2589 0.3494 0.1418 1 0.0
K28 K 0.3129 0.1834 0.0608 1 0.0
Sn52 Sn 0.0462 0.3539 0.09883 1 0.0
Sn20 Sn 0.3342 0.2193 0.16509 1 0.0
K8 K 0.2092 0.5545 0.61 1 0.0
Sn71 Sn 0.5694 0.1444 0.24667 1 0.0
Sn51 Sn 0.0381 0.6522 0.071 1 0.0
K13 K 0.8385 0.453 0.1045 1 0.0
K53 K 0.1909 0.247 0.4344 1 0.0
K43 K 0.7979 0.284 0.0535 1 0.0
Sn82 Sn 0.6077 0.055 0.0814 0.5 0.0
K45 K 0.0975 0.617 0.3144 0.5 0.0
Sn80 Sn 0.4661 -0.1083 0.0422 1 0.0
K15 K 0.3709 0.354 0.3722 1 0.0
K29 K 0.0357 0.222 0.3638 1 0.0
K32 K 0.1185 0.892 0.2691 1 0.0
Sn16 Sn 0.2366 0.3423 0.37805 1 0.0
Sn40 Sn 0.0815 0.6597 0.2379 1 0.0
K10 K 0.0707 0.1139 0.2078 1 0.0
Sn66 Sn 0.6617 -0.1038 0.2265 1 0.0
Sn44 Sn 0.0152 0.5162 0.25332 1 0.0
Sn76 Sn 0.4505 0.075 0.0254 1 0.0
K12 K 0.3358 0.518 0.1017 1 0.0
Sn15 Sn 0.1575 0.2884 0.33531 1 0.0
Sn24 Sn 0.2568 0.7915 0.38168 1 0.0
Sn23 Sn 0.2198 0.6493 0.34706 1 0.0
Sn5 Sn 0.5678 0.6298 0.13687 1 0.0
Sn35 Sn 0.1908 -0.1501 0.0014 1 0.0
Sn72 Sn 0.5515 0.13 0.19523 1 0.0
K50 K 0.1287 0.358 0.0021 1 0.0
Sn22 Sn 0.1769 0.8238 0.34151 1 0.0
Sn83 Sn 0.5176 0.0602 0.1129 1 0.0
Sn34 Sn 0.231 -0.0392 0.04436 1 0.0
K42 K 0.1968 0.699 0.0583 1 0.0
Sn21 Sn 0.1527 0.7149 0.37982 1 0.0
Sn68 Sn 0.6525 0.0872 0.2195 1 0.0
Sn29 Sn 0.0669 0.0834 0.0144 1 0.0
Sn79 Sn 0.4284 0.0439 0.07433 1 0.0
K49 K 0.6586 0.316 0.4186 1 0.0
K11 K 0.2038 0.5507 0.1549 1 0.0
K17 K 0.1152 0.482 0.3686 0.5 0.0
K9 K 0.1095 0.7663 0.1295 1 0.0
K3 K 0.6949 0.469 0.1533 1 0.0
Sn45 Sn 0.0194 0.3638 0.2206 1 0.0
K19 K 0.3863 0.4484 0.1696 1 0.0
Sn85 Sn 0.5708 -0.13 0.0655 1 0.0
Sn75 Sn 0.4983 -0.017 0.24363 1 0.0
Sn74 Sn 0.4955 -0.065 0.1895 0.5 0.0
Sn37 Sn 0.2463 0.0798 0.00274 1 0.0
Sn41 Sn -0.0134 0.5523 0.20267 1 0.0
K39 K 0.2309 0.728 0.2881 1 0.0
Sn54 Sn 0.0941 0.5195 0.0473 1 0.0
Sn28 Sn 0.1944 0.0358 0.23729 1 0.0
K41 K 0.3264 0.141 0.4059 1 0.0
Sn64 Sn 0.3162 0.6291 0.0315 0.5 0.0
K4 K 0.3477 0.1552 0.3017 1 0.0
K21 K 0.0943 0.105 0.0876 1 0.0
Sn32 Sn 0.0897 -0.0656 -0.0179 1 0.0
Sn31 Sn 0.1226 -0.0821 0.03526 1 0.0
K18 K 0.2903 0.66 0.217 1 0.0
Sn50 Sn -0.0158 0.5214 0.03166 1 0.0
Sn10 Sn 0.0114 0.1121 0.14501 1 0.0
Sn49 Sn -0.0529 0.3885 0.06773 1 0.0
Sn6 Sn 0.5649 0.4494 0.11439 1 0.0
K33 K 0.0434 0.311 0.2896 1 0.0
Sn7 Sn 0.4693 0.5203 0.12686 1 0.0
Sn3 Sn 0.3325 0.6668 0.1598 1 0.0
Sn70 Sn 0.5503 -0.1634 0.2204 1 0.0
Sn55 Sn 0.1139 0.5237 0.1013 1 0.0
Sn62 Sn 0.4185 0.5388 0.0197 1 0.0
K51 K 0.6529 0.1166 -0.0031 1 0.0
Sn39 Sn 0.1676 0.543 0.21885 1 0.0
Sn38 Sn 0.0813 0.6228 0.18695 1 0.0
Sn14 Sn 0.1946 0.1629 0.37563 1 0.0
Sn63 Sn 0.3364 0.6047 0.0371 0.5 0.0
Sn73 Sn 0.485 -0.017 0.1909 0.5 0.0
